data_4134277
loop_
_publ_author_name
'Zhang, Han-Yue'
'Song, Xian-Jiang'
'Chen, Xiao-Gang'
'Zhang, Zhi-Xu'
'You, Yu-Meng'
'Tang, Yuan-Yuan'
'Xiong, Ren-Gen'

_publ_section_title
;
 Observation of vortex domains in a two-dimensional lead iodide perovskite
 ferroelectric.
;
_journal_name_full 'Journal of the American Chemical Society'
_journal_paper_doi 10.1021/jacs.0c00371
_journal_year 2020
_chemical_formula_moiety 'I4 Pb, 2(C5 H10 F2 N)'
_chemical_formula_sum 'C10 H20 F4 I4 N2 Pb'
_chemical_formula_weight 959.08
_space_group_crystal_system orthorhombic
_space_group_IT_number 41
_space_group_name_Hall 'A 2 -2ab'
_space_group_name_H-M_alt 'A e a 2'
_atom_sites_solution_hydrogens geom
_audit_creation_method SHELXL-2014/7
_cell_angle_alpha 90
_cell_angle_beta 90
_cell_angle_gamma 90
_cell_formula_units_Z 4
_cell_length_a 9.2541(2)
_cell_length_b 25.0703(5)
_cell_length_c 8.9483(2)
_cell_measurement_reflns_used 5370
_cell_measurement_temperature 100(2)
_cell_measurement_theta_max 30.7500
_cell_measurement_theta_min 2.7030
_cell_volume 2076.03(8)
_computing_structure_refinement 'SHELXL-2014/7 (Sheldrick, 2014)'
_diffrn_ambient_temperature 100(2)
_diffrn_measured_fraction_theta_full 0.999
_diffrn_measured_fraction_theta_max 0.828
_diffrn_measurement_device_type 'XtaLAB Synergy R, DW system, HyPix'
_diffrn_radiation_type MoK\a
_diffrn_radiation_wavelength 0.71073
_diffrn_reflns_av_R_equivalents 0.0256
_diffrn_reflns_av_unetI/netI 0.0237
_diffrn_reflns_Laue_measured_fraction_full 0.999
_diffrn_reflns_Laue_measured_fraction_max 0.828
_diffrn_reflns_limit_h_max 13
_diffrn_reflns_limit_h_min -10
_diffrn_reflns_limit_k_max 35
_diffrn_reflns_limit_k_min -32
_diffrn_reflns_limit_l_max 9
_diffrn_reflns_limit_l_min -12
_diffrn_reflns_number 5642
_diffrn_reflns_point_group_measured_fraction_full 0.881
_diffrn_reflns_point_group_measured_fraction_max 0.671
_diffrn_reflns_theta_full 25.242
_diffrn_reflns_theta_max 30.581
_diffrn_reflns_theta_min 2.736
_diffrn_source 'Rotating-anode X-ray tube'
_exptl_absorpt_coefficient_mu 14.102
_exptl_absorpt_correction_T_max 0.039
_exptl_absorpt_correction_T_min 0.02
_exptl_absorpt_correction_type multi-scan
_exptl_absorpt_process_details
;
CrysAlisPro 1.171.40.14e (Rigaku Oxford Diffraction, 2018)
Empirical absorption correction using spherical harmonics,
 implemented in SCALE3 ABSPACK scaling algorithm.
;
_exptl_crystal_colour red
_exptl_crystal_density_diffrn 3.069
_exptl_crystal_description sheet
_exptl_crystal_F_000 1696
_exptl_crystal_size_max 0.3
_exptl_crystal_size_mid 0.26
_exptl_crystal_size_min 0.23
_refine_diff_density_max 1.774
_refine_diff_density_min -1.764
_refine_diff_density_rms 0.220
_refine_ls_abs_structure_details
;
 Flack x determined using 727 quotients [(I+)-(I-)]/[(I+)+(I-)]
 (Parsons, Flack and Wagner, Acta Cryst. B69 (2013) 249-259).
;
_refine_ls_abs_structure_Flack 0.007(4)
_refine_ls_extinction_method none
_refine_ls_goodness_of_fit_ref 1.103
_refine_ls_hydrogen_treatment constr
_refine_ls_matrix_type full
_refine_ls_number_parameters 96
_refine_ls_number_reflns 2141
_refine_ls_number_restraints 1
_refine_ls_restrained_S_all 1.103
_refine_ls_R_factor_all 0.0219
_refine_ls_R_factor_gt 0.0214
_refine_ls_shift/su_max 0.000
_refine_ls_shift/su_mean 0.000
_refine_ls_structure_factor_coef Fsqd
_refine_ls_weighting_details 'w=1/[\s^2^(Fo^2^)+(0.0378P)^2^+3.2987P] where P=(Fo^2^+2Fc^2^)/3'
_refine_ls_weighting_scheme calc
_refine_ls_wR_factor_gt 0.0573
_refine_ls_wR_factor_ref 0.0575
_reflns_Friedel_coverage 0.527
_reflns_Friedel_fraction_full 0.745
_reflns_Friedel_fraction_max 0.494
_reflns_number_gt 2106
_reflns_number_total 3190
_reflns_threshold_expression 'I > 2\s(I)'
_cod_data_source_file ja0c00371_si_008.cif
_cod_data_source_block ABA2
_cod_original_sg_symbol_Hall 'A 2 -2ac'
_cod_original_sg_symbol_H-M 'A b a 2'
_cod_database_code 4134277
_shelx_shelxl_version_number 2014/7
_shelx_space_group_comment
;
The symmetry employed for this shelxl refinement is uniquely defined
by the following loop, which should always be used as a source of
symmetry information in preference to the above space-group names.
They are only intended as comments.
;

loop_
_space_group_symop_operation_xyz
'x, y, z'
'-x, -y, z'
'x+1/2, -y+1/2, z'
'-x+1/2, y+1/2, z'
'x, y+1/2, z+1/2'
'-x, -y+1/2, z+1/2'
'x+1/2, -y+1, z+1/2'
'-x+1/2, y+1, z+1/2'

loop_
_atom_site_label
_atom_site_type_symbol
_atom_site_fract_x
_atom_site_fract_y
_atom_site_fract_z
_atom_site_U_iso_or_equiv
_atom_site_adp_type
_atom_site_occupancy
_atom_site_site_symmetry_order
_atom_site_calc_flag
_atom_site_refinement_flags_posn
_atom_site_refinement_flags_adp
_atom_site_refinement_flags_occupancy
_atom_site_disorder_assembly
_atom_site_disorder_group
Pb1 Pb 0.0000 0.0000 0.00000(2) 0.00964(4) Uani 1 2 d S T P . .
I1 I -0.04429(3) 0.12493(2) -0.00853(4) 0.01351(5) Uani 1 1 d . . . . .
I2 I -0.22995(3) -0.00889(2) 0.27099(3) 0.01448(6) Uani 1 1 d . . . . .
C1 C -0.3990(5) 0.18332(16) 0.8784(5) 0.0169(10) Uani 1 1 d . . . . .
H1A H -0.3590 0.1926 0.7816 0.020 Uiso 1 1 calc R U . . .
H1B H -0.3329 0.1959 0.9548 0.020 Uiso 1 1 calc R U . . .
C2 C -0.5443(5) 0.21024(17) 0.8978(5) 0.0168(10) Uani 1 1 d . . . . .
H2A H -0.5320 0.2487 0.8972 0.020 Uiso 1 1 calc R U . . .
H2B H -0.6075 0.2006 0.8157 0.020 Uiso 1 1 calc R U . . .
C3 C -0.6103(4) 0.19315(15) 1.0422(5) 0.0159(9) Uani 1 1 d . . . . .
C4 C -0.6247(5) 0.13238(15) 1.0559(6) 0.0207(11) Uani 1 1 d . . . . .
H4A H -0.6616 0.1233 1.1541 0.025 Uiso 1 1 calc R U . . .
H4B H -0.6926 0.1194 0.9819 0.025 Uiso 1 1 calc R U . . .
C5 C -0.4807(5) 0.10633(17) 1.0329(5) 0.0173(10) Uani 1 1 d . . . . .
H5A H -0.4170 0.1154 1.1152 0.021 Uiso 1 1 calc R U . . .
H5B H -0.4926 0.0679 1.0318 0.021 Uiso 1 1 calc R U . . .
F1 F -0.7447(3) 0.21647(10) 1.0580(3) 0.0301(8) Uani 1 1 d . . . . .
F2 F -0.5300(4) 0.21219(11) 1.1579(3) 0.0280(8) Uani 1 1 d . . . . .
N1 N -0.4143(4) 0.12392(13) 0.8899(4) 0.0151(8) Uani 1 1 d . . . . .
H1C H -0.4685 0.1124 0.8143 0.018 Uiso 1 1 calc R U . . .
H1D H -0.3274 0.1090 0.8811 0.018 Uiso 1 1 calc R U . . .

loop_
_atom_site_aniso_label
_atom_site_aniso_U_11
_atom_site_aniso_U_22
_atom_site_aniso_U_33
_atom_site_aniso_U_23
_atom_site_aniso_U_13
_atom_site_aniso_U_12
Pb1 0.00892(8) 0.01105(6) 0.00894(9) 0.000 0.000 0.00085(6)
I1 0.01290(10) 0.01244(9) 0.01520(11) 0.00123(10) 0.00006(14) 0.00090(7)
I2 0.01370(11) 0.01710(9) 0.01265(12) -0.00249(11) 0.00575(10) -0.00378(10)
C1 0.019(2) 0.0143(17) 0.018(2) 0.0019(16) 0.0038(18) -0.0001(15)
C2 0.017(2) 0.0192(18) 0.015(2) 0.0005(16) 0.0015(17) 0.0014(17)
C3 0.0122(18) 0.0128(15) 0.023(2) 0.0001(14) 0.0042(16) 0.0052(14)
C4 0.022(2) 0.0105(16) 0.030(2) 0.0058(15) 0.0055(19) -0.0027(15)
C5 0.0199(19) 0.0195(18) 0.012(2) 0.0005(15) 0.0023(17) -0.0003(15)
F1 0.0208(12) 0.0188(12) 0.051(2) 0.0076(12) 0.0172(13) 0.0073(11)
F2 0.0499(18) 0.0219(13) 0.0120(14) -0.0061(11) -0.0024(13) -0.0002(13)
N1 0.0138(16) 0.0151(14) 0.0165(18) -0.0018(13) -0.0012(16) 0.0043(13)

loop_
_atom_type_symbol
_atom_type_description
_atom_type_scat_dispersion_real
_atom_type_scat_dispersion_imag
_atom_type_scat_source
C C 0.0033 0.0016 'International Tables Vol C Tables 4.2.6.8 and 6.1.1.4'
H H 0.0000 0.0000 'International Tables Vol C Tables 4.2.6.8 and 6.1.1.4'
N N 0.0061 0.0033 'International Tables Vol C Tables 4.2.6.8 and 6.1.1.4'
F F 0.0171 0.0103 'International Tables Vol C Tables 4.2.6.8 and 6.1.1.4'
I I -0.4742 1.8119 'International Tables Vol C Tables 4.2.6.8 and 6.1.1.4'
Pb Pb -3.3944 10.1111 'International Tables Vol C Tables 4.2.6.8 and 6.1.1.4'

loop_
_geom_angle_atom_site_label_1
_geom_angle_atom_site_label_2
_geom_angle_atom_site_label_3
_geom_angle
_geom_angle_site_symmetry_1
_geom_angle_site_symmetry_3
_geom_angle_publ_flag
I1 Pb1 I1 177.232(14) . 2 ?
I1 Pb1 I2 90.059(7) . . ?
I1 Pb1 I2 92.016(7) 2 . ?
I1 Pb1 I2 92.015(7) . 2 ?
I1 Pb1 I2 90.061(7) 2 2 ?
I2 Pb1 I2 82.848(11) . 2 ?
I1 Pb1 I2 87.297(7) . 8_444 ?
I1 Pb1 I2 90.951(7) 2 8_444 ?
I2 Pb1 I2 87.820(2) . 8_444 ?
I2 Pb1 I2 170.643(11) 2 8_444 ?
I1 Pb1 I2 90.951(7) . 7_544 ?
I1 Pb1 I2 87.297(7) 2 7_544 ?
I2 Pb1 I2 170.643(11) . 7_544 ?
I2 Pb1 I2 87.820(2) 2 7_544 ?
I2 Pb1 I2 101.518(12) 8_444 7_544 ?
Pb1 I2 Pb1 167.747(10) . 7_445 ?
N1 C1 C2 110.5(4) . . ?
C3 C2 C1 109.6(4) . . ?
F2 C3 F1 105.4(3) . . ?
F2 C3 C2 109.5(3) . . ?
F1 C3 C2 109.6(3) . . ?
F2 C3 C4 109.6(3) . . ?
F1 C3 C4 109.5(3) . . ?
C2 C3 C4 112.9(4) . . ?
C5 C4 C3 110.2(4) . . ?
N1 C5 C4 110.9(4) . . ?
C5 N1 C1 113.1(3) . . ?

loop_
_geom_bond_atom_site_label_1
_geom_bond_atom_site_label_2
_geom_bond_distance
_geom_bond_site_symmetry_2
_geom_bond_publ_flag
Pb1 I1 3.1597(2) . ?
Pb1 I1 3.1597(2) 2 ?
Pb1 I2 3.2339(3) . ?
Pb1 I2 3.2340(3) 2 ?
Pb1 I2 3.2394(3) 8_444 ?
Pb1 I2 3.2394(3) 7_544 ?
I2 Pb1 3.2395(3) 7_445 ?
C1 N1 1.499(5) . ?
C1 C2 1.514(6) . ?
C2 C3 1.492(6) . ?
C3 F2 1.361(5) . ?
C3 F1 1.381(5) . ?
C3 C4 1.534(5) . ?
C4 C5 1.498(6) . ?
C5 N1 1.486(6) . ?

loop_
_geom_torsion_atom_site_label_1
_geom_torsion_atom_site_label_2
_geom_torsion_atom_site_label_3
_geom_torsion_atom_site_label_4
_geom_torsion
_geom_torsion_site_symmetry_1
_geom_torsion_site_symmetry_2
_geom_torsion_site_symmetry_3
_geom_torsion_site_symmetry_4
_geom_torsion_publ_flag
N1 C1 C2 C3 55.4(5) . . . . ?
C1 C2 C3 F2 66.6(4) . . . . ?
C1 C2 C3 F1 -178.3(3) . . . . ?
C1 C2 C3 C4 -55.9(5) . . . . ?
F2 C3 C4 C5 -67.1(5) . . . . ?
F1 C3 C4 C5 177.7(4) . . . . ?
C2 C3 C4 C5 55.3(5) . . . . ?
C3 C4 C5 N1 -53.5(5) . . . . ?
C4 C5 N1 C1 56.1(5) . . . . ?
C2 C1 N1 C5 -56.9(5) . . . . ?
